data_7712264
loop_
_publ_author_name
'Artem'ev, Alexander'
'Doronina, Evgeniya Pavlovna'
'Rakhmanova, Marianna I.'
'Hei, Xiuze'
'Stass, Dmitri V.'
'Tarasova, Olga'
'Bagryanskaya, Irina Yu.'
'Samsonenko, Denis G.'
'Novikov, Alexander S.'
'Nedolya, Nina'
'Li, Jing'

_publ_section_title
;
 A family of CuI-based 1D polymers showing colorful short-lived TADF and
 phosphorescence induced by photo- and X-ray irradiation
;
_journal_name_full 'Dalton Transactions'
_journal_paper_doi 10.1039/D3DT00035D
_journal_year 2023
_chemical_formula_moiety 'C8 H11 Cu2 I2 N O S'
_chemical_formula_sum 'C8 H11 Cu2 I2 N O S'
_chemical_formula_weight 550.12
_chemical_name_systematic
;
 Complex of Cu(I) iodide with 3-methoxy-6-methyl-2-(methylthio)pyridine
;
_space_group_crystal_system monoclinic
_space_group_IT_number 14
_space_group_name_Hall '-P 2ybc'
_space_group_name_H-M_alt 'P 1 21/c 1'
_atom_sites_solution_hydrogens geom
_audit_creation_method SHELXL-2018/3
_audit_update_record
;
2022-04-11 deposited with the CCDC.	2023-01-31 downloaded from the CCDC.
;
_cell_angle_alpha 90
_cell_angle_beta 102.2260(10)
_cell_angle_gamma 90
_cell_formula_units_Z 4
_cell_length_a 10.6275(3)
_cell_length_b 16.1635(4)
_cell_length_c 8.2621(2)
_cell_measurement_reflns_used 9957
_cell_measurement_temperature 296(2)
_cell_measurement_theta_max 27.48
_cell_measurement_theta_min 2.33
_cell_volume 1387.06(6)
_computing_cell_refinement 'Bruker SAINT'
_computing_data_collection 'Bruker APEX2'
_computing_data_reduction 'Bruker SAINT'
_computing_molecular_graphics 'Bruker SHELXTL'
_computing_publication_material 'Bruker SHELXTL'
_computing_structure_refinement 'SHELXL-2018/3 (Sheldrick, 2018)'
_computing_structure_solution 'SHELXS-97 (Sheldrick, 2008)'
_diffrn_ambient_temperature 296(2)
_diffrn_measured_fraction_theta_full 0.999
_diffrn_measured_fraction_theta_max 0.997
_diffrn_measurement_device_type 'Bruker APEX-II CCD'
_diffrn_measurement_method '\f and \w scans'
_diffrn_radiation_type MoK\a
_diffrn_radiation_wavelength 0.71073
_diffrn_reflns_av_R_equivalents 0.0340
_diffrn_reflns_av_unetI/netI 0.0251
_diffrn_reflns_Laue_measured_fraction_full 0.999
_diffrn_reflns_Laue_measured_fraction_max 0.997
_diffrn_reflns_limit_h_max 13
_diffrn_reflns_limit_h_min -13
_diffrn_reflns_limit_k_max 20
_diffrn_reflns_limit_k_min -20
_diffrn_reflns_limit_l_max 10
_diffrn_reflns_limit_l_min -10
_diffrn_reflns_number 15989
_diffrn_reflns_point_group_measured_fraction_full 0.999
_diffrn_reflns_point_group_measured_fraction_max 0.997
_diffrn_reflns_theta_full 25.242
_diffrn_reflns_theta_max 27.501
_diffrn_reflns_theta_min 2.331
_diffrn_source 'sealed tube'
_exptl_absorpt_coefficient_mu 7.643
_exptl_absorpt_correction_T_max 0.7456
_exptl_absorpt_correction_T_min 0.3809
_exptl_absorpt_correction_type multi-scan
_exptl_absorpt_process_details SADABS
_exptl_crystal_colour yellow
_exptl_crystal_density_diffrn 2.634
_exptl_crystal_density_method 'not measured'
_exptl_crystal_description plate-prism
_exptl_crystal_F_000 1016
_exptl_crystal_size_max 0.800
_exptl_crystal_size_mid 0.250
_exptl_crystal_size_min 0.100
_refine_diff_density_max 0.632
_refine_diff_density_min -0.915
_refine_diff_density_rms 0.112
_refine_ls_extinction_method none
_refine_ls_goodness_of_fit_ref 1.016
_refine_ls_hydrogen_treatment constr
_refine_ls_matrix_type full
_refine_ls_number_parameters 139
_refine_ls_number_reflns 3182
_refine_ls_number_restraints 0
_refine_ls_restrained_S_all 1.016
_refine_ls_R_factor_all 0.0279
_refine_ls_R_factor_gt 0.0228
_refine_ls_shift/su_max 0.015
_refine_ls_shift/su_mean 0.000
_refine_ls_structure_factor_coef Fsqd
_refine_ls_weighting_details 'w=1/[\s^2^(Fo^2^)+(0.0145P)^2^+3.3522P] where P=(Fo^2^+2Fc^2^)/3'
_refine_ls_weighting_scheme calc
_refine_ls_wR_factor_gt 0.0501
_refine_ls_wR_factor_ref 0.0535
_reflns_Friedel_coverage 0.000
_reflns_number_gt 2824
_reflns_number_total 3182
_reflns_threshold_expression 'I > 2\s(I)'
_cod_data_source_file d3dt00035d2.cif
_cod_data_source_block c15
_cod_original_cell_volume 1387.05(6)
_cod_original_sg_symbol_H-M 'P 21/c'
_cod_database_code 7712264
_shelx_shelxl_version_number 2018/3
_shelx_space_group_comment
;
The symmetry employed for this shelxl refinement is uniquely defined
by the following loop, which should always be used as a source of
symmetry information in preference to the above space-group names.
They are only intended as comments.
;
_shelx_estimated_absorpt_t_min 0.064
_shelx_estimated_absorpt_t_max 0.515

loop_
_space_group_symop_operation_xyz
'x, y, z'
'-x, y+1/2, -z+1/2'
'-x, -y, -z'
'x, -y-1/2, z-1/2'

loop_
_atom_site_label
_atom_site_type_symbol
_atom_site_fract_x
_atom_site_fract_y
_atom_site_fract_z
_atom_site_U_iso_or_equiv
_atom_site_adp_type
_atom_site_occupancy
_atom_site_site_symmetry_order
_atom_site_calc_flag
_atom_site_refinement_flags_posn
_atom_site_refinement_flags_adp
_atom_site_refinement_flags_occupancy
_atom_site_disorder_assembly
_atom_site_disorder_group
I1 I 0.01104(2) 0.31373(2) 0.67649(4) 0.04578(8) Uani 1 1 d . . . . .
I2 I 0.36965(2) 0.23365(2) 0.53463(3) 0.03391(7) Uani 1 1 d . . . . .
Cu1 Cu 0.21084(5) 0.21733(3) 0.75755(5) 0.03750(11) Uani 1 1 d . . . . .
Cu2 Cu 0.20495(5) 0.35029(3) 0.56173(6) 0.03971(11) Uani 1 1 d . . . . .
S1 S 0.15361(10) 0.41900(5) 0.19557(11) 0.0389(2) Uani 1 1 d . . . . .
O1 O 0.2553(3) 0.58199(16) 0.1364(3) 0.0483(7) Uani 1 1 d . . . . .
N1 N 0.2666(3) 0.46191(16) 0.5063(3) 0.0317(6) Uani 1 1 d . . . . .
C1 C 0.3362(4) 0.5107(2) 0.6249(5) 0.0407(8) Uani 1 1 d . . . . .
C2 C 0.3825(5) 0.5856(3) 0.5823(6) 0.0544(11) Uani 1 1 d . . . . .
H1 H 0.431536 0.618531 0.664330 0.065 Uiso 1 1 calc R U . . .
C3 C 0.3577(4) 0.6122(2) 0.4215(6) 0.0522(11) Uani 1 1 d . . . . .
H2 H 0.388412 0.663128 0.394429 0.063 Uiso 1 1 calc R U . . .
C4 C 0.2862(3) 0.5624(2) 0.2998(4) 0.0353(7) Uani 1 1 d . . . . .
C5 C 0.2885(5) 0.6627(3) 0.0897(6) 0.0601(12) Uani 1 1 d . . . . .
H3 H 0.243059 0.703328 0.139933 0.090 Uiso 1 1 calc R U . . .
H4 H 0.265124 0.668075 -0.028632 0.090 Uiso 1 1 calc R U . . .
H5 H 0.379489 0.671007 0.126212 0.090 Uiso 1 1 calc R U . . .
C6 C 0.2426(3) 0.48657(19) 0.3471(4) 0.0291(7) Uani 1 1 d . . . . .
C7 C -0.0086(4) 0.4393(3) 0.2189(7) 0.0641(14) Uani 1 1 d . . . . .
H8 H -0.018037 0.421377 0.326463 0.096 Uiso 1 1 calc R U . . .
H7 H -0.068298 0.409868 0.135281 0.096 Uiso 1 1 calc R U . . .
H6 H -0.025683 0.497607 0.207464 0.096 Uiso 1 1 calc R U . . .
C8 C 0.3617(5) 0.4791(3) 0.7996(5) 0.0605(13) Uani 1 1 d . . . . .
H9 H 0.281327 0.469030 0.831600 0.091 Uiso 1 1 calc R U . . .
H10 H 0.410058 0.519586 0.872239 0.091 Uiso 1 1 calc R U . . .
H11 H 0.409931 0.428574 0.806628 0.091 Uiso 1 1 calc R U . . .

loop_
_atom_site_aniso_label
_atom_site_aniso_U_11
_atom_site_aniso_U_22
_atom_site_aniso_U_33
_atom_site_aniso_U_23
_atom_site_aniso_U_13
_atom_site_aniso_U_12
I1 0.03524(14) 0.03995(14) 0.06512(18) 0.00463(11) 0.01730(12) 0.00921(10)
I2 0.03227(13) 0.04273(13) 0.02766(11) 0.00002(9) 0.00843(8) 0.00257(9)
Cu1 0.0435(3) 0.0310(2) 0.0371(2) 0.00576(17) 0.00638(19) 0.00284(18)
Cu2 0.0493(3) 0.0319(2) 0.0384(2) 0.00388(18) 0.0105(2) -0.00430(19)
S1 0.0541(6) 0.0262(4) 0.0325(4) -0.0021(3) 0.0006(4) -0.0054(4)
O1 0.0579(18) 0.0411(14) 0.0451(15) 0.0131(12) 0.0092(13) -0.0097(13)
N1 0.0370(16) 0.0248(13) 0.0323(14) -0.0026(11) 0.0052(12) -0.0009(11)
C1 0.046(2) 0.0331(18) 0.0388(19) -0.0065(15) -0.0016(16) -0.0010(16)
C2 0.058(3) 0.041(2) 0.056(3) -0.0076(18) -0.008(2) -0.0153(19)
C3 0.052(3) 0.035(2) 0.065(3) 0.0033(18) 0.002(2) -0.0197(18)
C4 0.0313(18) 0.0324(17) 0.0415(19) 0.0046(14) 0.0062(14) -0.0032(14)
C5 0.059(3) 0.052(2) 0.068(3) 0.027(2) 0.011(2) -0.009(2)
C6 0.0269(16) 0.0241(14) 0.0361(17) -0.0008(12) 0.0063(13) -0.0022(12)
C7 0.040(2) 0.044(2) 0.094(4) -0.004(2) -0.020(2) 0.0024(18)
C8 0.082(4) 0.054(3) 0.035(2) -0.0030(18) -0.008(2) 0.002(2)

loop_
_atom_type_symbol
_atom_type_description
_atom_type_scat_dispersion_real
_atom_type_scat_dispersion_imag
_atom_type_scat_source
C C 0.0033 0.0016 'International Tables Vol C Tables 4.2.6.8 and 6.1.1.4'
H H 0.0000 0.0000 'International Tables Vol C Tables 4.2.6.8 and 6.1.1.4'
N N 0.0061 0.0033 'International Tables Vol C Tables 4.2.6.8 and 6.1.1.4'
O O 0.0106 0.0060 'International Tables Vol C Tables 4.2.6.8 and 6.1.1.4'
S S 0.1246 0.1234 'International Tables Vol C Tables 4.2.6.8 and 6.1.1.4'
Cu Cu 0.3201 1.2651 'International Tables Vol C Tables 4.2.6.8 and 6.1.1.4'
I I -0.4742 1.8119 'International Tables Vol C Tables 4.2.6.8 and 6.1.1.4'

loop_
_geom_angle_atom_site_label_1
_geom_angle_atom_site_label_2
_geom_angle_atom_site_label_3
_geom_angle
_geom_angle_site_symmetry_1
_geom_angle_site_symmetry_3
_geom_angle_publ_flag
Cu2 I1 Cu1 63.183(16) . . ?
Cu2 I2 Cu1 62.922(15) . 4_565 ?
Cu2 I2 Cu1 59.798(14) . . ?
Cu1 I2 Cu1 103.674(18) 4_565 . ?
S1 Cu1 I1 110.55(3) 4_566 . ?
S1 Cu1 I2 124.26(3) 4_566 4_566 ?
I1 Cu1 I2 112.156(18) . 4_566 ?
S1 Cu1 Cu2 131.13(3) 4_566 . ?
I1 Cu1 Cu2 56.771(15) . . ?
I2 Cu1 Cu2 102.115(19) 4_566 . ?
S1 Cu1 Cu2 76.61(3) 4_566 4_566 ?
I1 Cu1 Cu2 107.30(2) . 4_566 ?
I2 Cu1 Cu2 57.707(14) 4_566 4_566 ?
Cu2 Cu1 Cu2 150.03(2) . 4_566 ?
S1 Cu1 I2 96.46(3) 4_566 . ?
I1 Cu1 I2 110.575(17) . . ?
I2 Cu1 I2 100.341(18) 4_566 . ?
Cu2 Cu1 I2 57.368(15) . . ?
Cu2 Cu1 I2 141.44(2) 4_566 . ?
N1 Cu2 I1 129.13(9) . . ?
N1 Cu2 I2 111.85(9) . . ?
I1 Cu2 I2 118.682(18) . . ?
N1 Cu2 Cu1 153.06(8) . . ?
I1 Cu2 Cu1 60.046(15) . . ?
I2 Cu2 Cu1 62.834(15) . . ?
N1 Cu2 Cu1 94.41(8) . 4_565 ?
I1 Cu2 Cu1 115.45(2) . 4_565 ?
I2 Cu2 Cu1 59.370(15) . 4_565 ?
Cu1 Cu2 Cu1 103.319(15) . 4_565 ?
C6 S1 C7 101.01(19) . . ?
C6 S1 Cu1 110.72(11) . 4_565 ?
C7 S1 Cu1 111.23(16) . 4_565 ?
C4 O1 C5 117.5(3) . . ?
C6 N1 C1 119.8(3) . . ?
C6 N1 Cu2 119.1(2) . . ?
C1 N1 Cu2 121.0(2) . . ?
N1 C1 C2 119.8(4) . . ?
N1 C1 C8 117.3(3) . . ?
C2 C1 C8 122.9(4) . . ?
C3 C2 C1 121.2(4) . . ?
C3 C2 H1 119.4 . . ?
C1 C2 H1 119.4 . . ?
C2 C3 C4 119.1(4) . . ?
C2 C3 H2 120.5 . . ?
C4 C3 H2 120.5 . . ?
O1 C4 C3 124.5(3) . . ?
O1 C4 C6 117.3(3) . . ?
C3 C4 C6 118.1(3) . . ?
O1 C5 H3 109.5 . . ?
O1 C5 H4 109.5 . . ?
H3 C5 H4 109.5 . . ?
O1 C5 H5 109.5 . . ?
H3 C5 H5 109.5 . . ?
H4 C5 H5 109.5 . . ?
N1 C6 C4 121.9(3) . . ?
N1 C6 S1 118.0(2) . . ?
C4 C6 S1 120.1(3) . . ?
S1 C7 H8 109.5 . . ?
S1 C7 H7 109.5 . . ?
H8 C7 H7 109.5 . . ?
S1 C7 H6 109.5 . . ?
H8 C7 H6 109.5 . . ?
H7 C7 H6 109.5 . . ?
C1 C8 H9 109.5 . . ?
C1 C8 H10 109.5 . . ?
H9 C8 H10 109.5 . . ?
C1 C8 H11 109.5 . . ?
H9 C8 H11 109.5 . . ?
H10 C8 H11 109.5 . . ?

loop_
_geom_bond_atom_site_label_1
_geom_bond_atom_site_label_2
_geom_bond_distance
_geom_bond_site_symmetry_2
_geom_bond_publ_flag
I1 Cu2 2.5145(5) . ?
I1 Cu1 2.6045(5) . ?
I2 Cu2 2.6141(5) . ?
I2 Cu1 2.6609(5) 4_565 ?
I2 Cu1 2.7617(5) . ?
Cu1 S1 2.3142(10) 4_566 ?
Cu1 Cu2 2.6827(6) . ?
Cu1 Cu2 2.7534(6) 4_566 ?
Cu2 N1 2.005(3) . ?
S1 C6 1.776(3) . ?
S1 C7 1.805(5) . ?
O1 C4 1.358(4) . ?
O1 C5 1.425(5) . ?
N1 C6 1.346(4) . ?
N1 C1 1.350(4) . ?
C1 C2 1.380(6) . ?
C1 C8 1.501(5) . ?
C2 C3 1.368(6) . ?
C2 H1 0.9300 . ?
C3 C4 1.384(5) . ?
C3 H2 0.9300 . ?
C4 C6 1.395(4) . ?
C5 H3 0.9600 . ?
C5 H4 0.9600 . ?
C5 H5 0.9600 . ?
C7 H8 0.9600 . ?
C7 H7 0.9600 . ?
C7 H6 0.9600 . ?
C8 H9 0.9600 . ?
C8 H10 0.9600 . ?
C8 H11 0.9600 . ?

loop_
_geom_torsion_atom_site_label_1
_geom_torsion_atom_site_label_2
_geom_torsion_atom_site_label_3
_geom_torsion_atom_site_label_4
_geom_torsion
_geom_torsion_site_symmetry_1
_geom_torsion_site_symmetry_2
_geom_torsion_site_symmetry_3
_geom_torsion_site_symmetry_4
_geom_torsion_publ_flag
C6 N1 C1 C2 -0.1(6) . . . . ?
Cu2 N1 C1 C2 177.0(3) . . . . ?
C6 N1 C1 C8 -178.9(4) . . . . ?
Cu2 N1 C1 C8 -1.9(5) . . . . ?
N1 C1 C2 C3 1.0(7) . . . . ?
C8 C1 C2 C3 179.8(5) . . . . ?
C1 C2 C3 C4 -0.9(7) . . . . ?
C5 O1 C4 C3 -6.2(6) . . . . ?
C5 O1 C4 C6 173.9(4) . . . . ?
C2 C3 C4 O1 180.0(4) . . . . ?
C2 C3 C4 C6 -0.1(6) . . . . ?
C1 N1 C6 C4 -0.9(5) . . . . ?
Cu2 N1 C6 C4 -178.1(3) . . . . ?
C1 N1 C6 S1 178.7(3) . . . . ?
Cu2 N1 C6 S1 1.5(4) . . . . ?
O1 C4 C6 N1 -179.1(3) . . . . ?
C3 C4 C6 N1 1.0(6) . . . . ?
O1 C4 C6 S1 1.3(5) . . . . ?
C3 C4 C6 S1 -178.6(3) . . . . ?
C7 S1 C6 N1 79.9(3) . . . . ?
Cu1 S1 C6 N1 -38.0(3) 4_565 . . . ?
C7 S1 C6 C4 -100.5(3) . . . . ?
Cu1 S1 C6 C4 141.6(3) 4_565 . . . ?
